data_2311256
loop_
_publ_author_name
'Parsons, Simon'
'Flack, Howard D.'
'Wagner, Trixie'

_publ_section_title
;
 Use of intensity quotients and differences in absolute structure
 refinement.
;
_journal_issue 'Pt 3'
_journal_name_full 'Acta crystallographica Section B, Structural science, crystal engineering and materials'
_journal_page_first 249
_journal_page_last 259
_journal_paper_doi 10.1107/S2052519213010014
_journal_volume 69
_journal_year 2013
_chemical_formula_sum 'C21 H26 N2 O3'
_chemical_formula_weight 354.44
_space_group_crystal_system orthorhombic
_space_group_IT_number 19
_space_group_name_Hall 'P 2ac 2ab'
_space_group_name_H-M_alt 'P 21 21 21'
_atom_sites_solution_hydrogens difmap
_audit_creation_method SHELXL-2012
_cell_angle_alpha 90
_cell_angle_beta 90
_cell_angle_gamma 90
_cell_formula_units_Z 4
_cell_length_a 7.633(2)
_cell_length_b 14.455(4)
_cell_length_c 16.504(4)
_cell_measurement_temperature 100(2)
_cell_volume 1821.0(8)
_computing_structure_refinement 'SHELXL-2012 (Sheldrick, 2012)'
_diffrn_ambient_temperature 100(2)
_diffrn_measured_fraction_theta_full 0.999
_diffrn_measured_fraction_theta_max 0.998
_diffrn_radiation_type CuK\a
_diffrn_radiation_wavelength 1.54178
_diffrn_reflns_av_R_equivalents 0.0418
_diffrn_reflns_av_unetI/netI 0.0194
_diffrn_reflns_Laue_measured_fraction_full 0.999
_diffrn_reflns_Laue_measured_fraction_max 0.998
_diffrn_reflns_limit_h_max 9
_diffrn_reflns_limit_h_min -9
_diffrn_reflns_limit_k_max 17
_diffrn_reflns_limit_k_min -17
_diffrn_reflns_limit_l_max 19
_diffrn_reflns_limit_l_min -19
_diffrn_reflns_number 37369
_diffrn_reflns_point_group_measured_fraction_full 1.000
_diffrn_reflns_point_group_measured_fraction_max 0.998
_diffrn_reflns_theta_full 67.679
_diffrn_reflns_theta_max 68.323
_diffrn_reflns_theta_min 4.065
_exptl_absorpt_coefficient_mu 0.695
_exptl_crystal_density_diffrn 1.293
_exptl_crystal_F_000 760
_exptl_crystal_size_max 0.250
_exptl_crystal_size_mid 0.160
_exptl_crystal_size_min 0.050
_refine_diff_density_max 0.128
_refine_diff_density_min -0.154
_refine_diff_density_rms 0.033
_refine_ls_abs_structure_details
;
 Flack x determined using 1351 quotients [(I+)-(I-)]/[(I+)+(I-)]
 (Parsons and Flack (2004), Acta Cryst. A60, s61).
;
_refine_ls_abs_structure_Flack -0.07(6)
_refine_ls_extinction_method none
_refine_ls_goodness_of_fit_ref 1.057
_refine_ls_hydrogen_treatment refall
_refine_ls_matrix_type full
_refine_ls_number_parameters 339
_refine_ls_number_reflns 3333
_refine_ls_number_restraints 0
_refine_ls_restrained_S_all 1.057
_refine_ls_R_factor_all 0.0273
_refine_ls_R_factor_gt 0.0260
_refine_ls_shift/su_max 0.001
_refine_ls_shift/su_mean 0.000
_refine_ls_structure_factor_coef Fsqd
_refine_ls_weighting_details
;
 w=1/[\s^2^(Fo^2^)+(0.0399P)^2^+0.2790P]
 where P=(Fo^2^+2Fc^2^)/3
;
_refine_ls_weighting_scheme calc
_refine_ls_wR_factor_gt 0.0664
_refine_ls_wR_factor_ref 0.0676
_reflns_Friedel_coverage 0.730
_reflns_Friedel_fraction_full 1.000
_reflns_Friedel_fraction_max 0.997
_reflns_number_gt 3236
_reflns_number_total 3333
_reflns_threshold_expression 'I > 2\s(I)'
_cod_data_source_file A0030a_B.cif
_cod_data_source_block A0030a_B
_cod_database_code 2311256
_shelx_space_group_comment
;
The symmetry employed for this shelxl refinement is uniquely defined
by the following loop, which should always be used as a source of
symmetry information in preference to the above space-group names.
They are only intended as comments.
;
_shelx_estimated_absorpt_t_min 0.845
_shelx_estimated_absorpt_t_max 0.966
_shelxl_version_number 2012-9

loop_
_space_group_symop_operation_xyz
'x, y, z'
'-x+1/2, -y, z+1/2'
'-x, y+1/2, -z+1/2'
'x+1/2, -y+1/2, -z'

loop_
_atom_site_label
_atom_site_type_symbol
_atom_site_fract_x
_atom_site_fract_y
_atom_site_fract_z
_atom_site_U_iso_or_equiv
_atom_site_adp_type
_atom_site_occupancy
_atom_site_site_symmetry_order
_atom_site_calc_flag
C1 C 0.4275(3) 0.19765(16) 0.56465(12) 0.0346(5) Uani 1 1 d
H1A H 0.554(4) 0.1897(19) 0.5501(16) 0.049(7) Uiso 1 1 d
H1B H 0.382(4) 0.2399(19) 0.5239(15) 0.047(7) Uiso 1 1 d
H1C H 0.372(3) 0.1348(17) 0.5598(14) 0.039(6) Uiso 1 1 d
C2 C 0.4018(3) 0.24047(13) 0.64857(11) 0.0259(4) Uani 1 1 d
H2A H 0.274(3) 0.2605(15) 0.6548(12) 0.025(5) Uiso 1 1 d
H2B H 0.468(3) 0.3005(14) 0.6509(12) 0.023(5) Uiso 1 1 d
C3 C 0.4563(2) 0.17927(11) 0.72139(10) 0.0201(4) Uani 1 1 d
C4 C 0.6373(2) 0.13535(12) 0.70941(11) 0.0221(4) Uani 1 1 d
H4A H 0.659(3) 0.0884(15) 0.7544(13) 0.029(6) Uiso 1 1 d
H4B H 0.638(3) 0.0998(15) 0.6567(13) 0.028(5) Uiso 1 1 d
C5 C 0.7827(2) 0.20792(12) 0.71141(11) 0.0236(4) Uani 1 1 d
H5A H 0.771(2) 0.2501(13) 0.6649(11) 0.015(4) Uiso 1 1 d
H5B H 0.902(3) 0.1794(14) 0.7062(12) 0.024(5) Uiso 1 1 d
C6 C 0.7780(2) 0.26046(12) 0.79145(11) 0.0223(4) Uani 1 1 d
H6A H 0.800(3) 0.2169(13) 0.8382(12) 0.020(5) Uiso 1 1 d
H6B H 0.868(3) 0.3103(14) 0.7937(12) 0.023(5) Uiso 1 1 d
N7 N 0.60714(19) 0.30702(9) 0.80173(9) 0.0202(3) Uani 1 1 d
C8 C 0.5987(2) 0.35841(11) 0.87972(11) 0.0237(4) Uani 1 1 d
H8A H 0.489(3) 0.3904(15) 0.8797(13) 0.028(5) Uiso 1 1 d
H8B H 0.687(3) 0.4099(14) 0.8799(12) 0.022(5) Uiso 1 1 d
C9 C 0.6211(3) 0.29888(13) 0.95661(11) 0.0256(4) Uani 1 1 d
H9A H 0.749(3) 0.2882(14) 0.9709(13) 0.029(5) Uiso 1 1 d
H9B H 0.567(3) 0.3329(15) 1.0031(14) 0.029(5) Uiso 1 1 d
C10 C 0.5378(2) 0.20635(12) 0.94482(10) 0.0204(3) Uani 1 1 d
C11 C 0.5337(2) 0.12632(12) 0.99617(10) 0.0209(3) Uani 1 1 d
C12 C 0.5907(2) 0.10833(14) 1.07565(11) 0.0246(4) Uani 1 1 d
H12 H 0.643(3) 0.1587(15) 1.1061(13) 0.026(5) Uiso 1 1 d
C13 C 0.5692(2) 0.02052(13) 1.10703(11) 0.0282(4) Uani 1 1 d
H13 H 0.607(3) 0.0070(15) 1.1623(13) 0.029(5) Uiso 1 1 d
C14 C 0.4925(2) -0.05005(13) 1.06108(11) 0.0278(4) Uani 1 1 d
H14 H 0.476(3) -0.1132(17) 1.0855(14) 0.035(6) Uiso 1 1 d
C15 C 0.4340(2) -0.03452(13) 0.98251(11) 0.0248(4) Uani 1 1 d
H15 H 0.382(3) -0.0848(15) 0.9485(13) 0.030(5) Uiso 1 1 d
C16 C 0.4545(2) 0.05430(11) 0.95119(10) 0.0203(3) Uani 1 1 d
N17 N 0.41098(18) 0.08991(9) 0.87565(8) 0.0183(3) Uani 1 1 d
C18 C 0.4638(2) 0.18156(11) 0.87313(10) 0.0181(3) Uani 1 1 d
C19 C 0.4586(2) 0.24014(11) 0.79844(10) 0.0190(3) Uani 1 1 d
H19 H 0.345(3) 0.2802(13) 0.8008(12) 0.020(5) Uiso 1 1 d
C20 C 0.3123(2) 0.10589(12) 0.73553(10) 0.0205(4) Uani 1 1 d
H20A H 0.200(3) 0.1386(14) 0.7461(12) 0.021(5) Uiso 1 1 d
H20B H 0.294(3) 0.0693(14) 0.6837(12) 0.024(5) Uiso 1 1 d
C21 C 0.3410(2) 0.03847(11) 0.80739(10) 0.0192(3) Uani 1 1 d
O22 O 0.46004(16) -0.03243(8) 0.78989(7) 0.0218(3) Uani 1 1 d
H22 H 0.412(4) -0.078(2) 0.7711(18) 0.054(8) Uiso 1 1 d
C23 C 0.1623(2) -0.00441(12) 0.83193(10) 0.0203(4) Uani 1 1 d
O24 O 0.1269(2) -0.08374(9) 0.82050(10) 0.0406(4) Uani 1 1 d
O25 O 0.05545(17) 0.05593(9) 0.86621(8) 0.0299(3) Uani 1 1 d
C26 C -0.1095(3) 0.01734(14) 0.89467(14) 0.0323(4) Uani 1 1 d
H26A H -0.175(4) -0.0103(18) 0.8512(17) 0.046(7) Uiso 1 1 d
H26B H -0.178(4) 0.068(2) 0.9158(17) 0.058(8) Uiso 1 1 d
H26C H -0.088(3) -0.0326(18) 0.9326(15) 0.039(6) Uiso 1 1 d

loop_
_atom_site_aniso_label
_atom_site_aniso_U_11
_atom_site_aniso_U_22
_atom_site_aniso_U_33
_atom_site_aniso_U_23
_atom_site_aniso_U_13
_atom_site_aniso_U_12
C1 0.0415(12) 0.0393(11) 0.0231(9) 0.0037(8) -0.0030(9) -0.0094(10)
C2 0.0274(9) 0.0268(9) 0.0234(9) 0.0035(7) -0.0038(7) -0.0023(8)
C3 0.0220(8) 0.0205(8) 0.0179(8) -0.0006(6) -0.0006(7) -0.0010(7)
C4 0.0227(8) 0.0219(8) 0.0216(8) -0.0021(7) 0.0030(7) 0.0007(7)
C5 0.0206(9) 0.0245(8) 0.0258(9) 0.0009(8) 0.0039(7) 0.0006(7)
C6 0.0183(8) 0.0220(8) 0.0266(9) 0.0023(8) -0.0001(7) -0.0012(7)
N7 0.0192(7) 0.0186(6) 0.0229(7) -0.0011(6) 0.0005(6) -0.0013(6)
C8 0.0241(9) 0.0198(8) 0.0273(9) -0.0034(7) 0.0010(7) -0.0015(7)
C9 0.0298(10) 0.0249(8) 0.0222(8) -0.0035(7) -0.0017(7) -0.0054(8)
C10 0.0180(8) 0.0234(8) 0.0196(8) -0.0021(7) 0.0017(6) 0.0000(7)
C11 0.0157(8) 0.0253(8) 0.0216(8) -0.0024(7) 0.0016(7) 0.0036(7)
C12 0.0189(8) 0.0332(9) 0.0216(8) -0.0026(7) -0.0007(7) 0.0028(7)
C13 0.0260(9) 0.0381(10) 0.0204(8) 0.0049(7) -0.0006(7) 0.0097(8)
C14 0.0296(9) 0.0268(9) 0.0270(9) 0.0055(7) 0.0028(7) 0.0063(8)
C15 0.0262(9) 0.0224(8) 0.0258(8) 0.0012(7) 0.0018(7) 0.0029(7)
C16 0.0174(7) 0.0244(8) 0.0191(7) 0.0001(7) 0.0007(6) 0.0025(7)
N17 0.0199(7) 0.0178(6) 0.0174(6) -0.0008(5) -0.0015(5) -0.0012(5)
C18 0.0152(7) 0.0187(8) 0.0205(8) -0.0020(6) 0.0017(7) -0.0002(6)
C19 0.0171(7) 0.0187(7) 0.0213(8) -0.0015(7) 0.0002(7) 0.0009(6)
C20 0.0199(9) 0.0213(8) 0.0202(8) -0.0005(7) -0.0015(6) -0.0008(7)
C21 0.0185(7) 0.0183(7) 0.0207(8) -0.0030(6) -0.0004(6) 0.0001(7)
O22 0.0197(6) 0.0182(6) 0.0276(6) -0.0045(5) 0.0009(5) 0.0007(5)
C23 0.0210(8) 0.0204(8) 0.0196(8) -0.0015(6) -0.0007(6) 0.0000(6)
O24 0.0332(7) 0.0240(7) 0.0647(10) -0.0132(6) 0.0191(7) -0.0083(6)
O25 0.0205(6) 0.0240(6) 0.0451(8) -0.0060(6) 0.0081(6) -0.0003(5)
C26 0.0228(9) 0.0321(10) 0.0420(11) -0.0006(9) 0.0081(9) -0.0004(8)

loop_
_atom_type_symbol
_atom_type_description
_atom_type_scat_dispersion_real
_atom_type_scat_dispersion_imag
_atom_type_scat_source
C C 0.0181 0.0091 'International Tables Vol C Tables 4.2.6.8 and 6.1.1.4'
H H 0.0000 0.0000 'International Tables Vol C Tables 4.2.6.8 and 6.1.1.4'
N N 0.0311 0.0180 'International Tables Vol C Tables 4.2.6.8 and 6.1.1.4'
O O 0.0492 0.0322 'International Tables Vol C Tables 4.2.6.8 and 6.1.1.4'

loop_
_geom_angle_atom_site_label_1
_geom_angle_atom_site_label_2
_geom_angle_atom_site_label_3
_geom_angle
C2 C1 H1A 112.9(16)
C2 C1 H1B 109.0(16)
H1A C1 H1B 105(2)
C2 C1 H1C 112.5(14)
H1A C1 H1C 107(2)
H1B C1 H1C 111(2)
C1 C2 C3 115.90(16)
C1 C2 H2A 109.1(11)
C3 C2 H2A 109.9(12)
C1 C2 H2B 108.6(12)
C3 C2 H2B 109.1(12)
H2A C2 H2B 103.5(17)
C4 C3 C20 112.11(13)
C4 C3 C19 109.34(14)
C20 C3 C19 105.94(13)
C4 C3 C2 112.23(14)
C20 C3 C2 108.55(14)
C19 C3 C2 108.43(13)
C5 C4 C3 111.57(14)
C5 C4 H4A 109.0(13)
C3 C4 H4A 109.1(13)
C5 C4 H4B 111.4(13)
C3 C4 H4B 109.0(13)
H4A C4 H4B 106.7(17)
C6 C5 C4 110.10(14)
C6 C5 H5A 111.4(11)
C4 C5 H5A 110.1(11)
C6 C5 H5B 107.5(12)
C4 C5 H5B 112.1(12)
H5A C5 H5B 105.6(16)
N7 C6 C5 110.32(14)
N7 C6 H6A 110.1(12)
C5 C6 H6A 110.4(11)
N7 C6 H6B 105.8(12)
C5 C6 H6B 112.2(12)
H6A C6 H6B 107.9(17)
C6 N7 C8 111.41(14)
C6 N7 C19 111.81(13)
C8 N7 C19 108.81(13)
N7 C8 C9 115.37(14)
N7 C8 H8A 106.2(13)
C9 C8 H8A 111.5(13)
N7 C8 H8B 110.2(12)
C9 C8 H8B 109.7(12)
H8A C8 H8B 103.2(17)
C10 C9 C8 110.20(14)
C10 C9 H9A 107.7(12)
C8 C9 H9A 112.4(12)
C10 C9 H9B 111.5(13)
C8 C9 H9B 108.2(13)
H9A C9 H9B 106.8(18)
C18 C10 C11 107.02(14)
C18 C10 C9 121.75(15)
C11 C10 C9 130.89(15)
C12 C11 C16 119.06(17)
C12 C11 C10 133.90(17)
C16 C11 C10 107.04(14)
C13 C12 C11 118.88(17)
C13 C12 H12 123.0(12)
C11 C12 H12 118.1(13)
C12 C13 C14 121.11(17)
C12 C13 H13 119.9(13)
C14 C13 H13 119.0(13)
C15 C14 C13 121.49(17)
C15 C14 H14 118.7(13)
C13 C14 H14 119.8(13)
C14 C15 C16 117.33(17)
C14 C15 H15 122.3(12)
C16 C15 H15 120.4(12)
N17 C16 C15 130.38(16)
N17 C16 C11 107.48(14)
C15 C16 C11 122.12(16)
C18 N17 C16 108.17(13)
C18 N17 C21 125.00(13)
C16 N17 C21 126.48(14)
C10 C18 N17 110.29(14)
C10 C18 C19 125.39(15)
N17 C18 C19 123.94(14)
N7 C19 C18 108.48(13)
N7 C19 C3 114.06(14)
C18 C19 C3 110.85(13)
N7 C19 H19 105.7(11)
C18 C19 H19 107.8(11)
C3 C19 H19 109.7(11)
C3 C20 C21 116.51(14)
C3 C20 H20A 108.3(12)
C21 C20 H20A 106.7(11)
C3 C20 H20B 109.0(12)
C21 C20 H20B 109.6(11)
H20A C20 H20B 106.2(16)
O22 C21 N17 107.25(13)
O22 C21 C20 113.21(13)
N17 C21 C20 108.88(13)
O22 C21 C23 109.39(13)
N17 C21 C23 108.99(13)
C20 C21 C23 109.03(13)
C21 O22 H22 112(2)
O24 C23 O25 124.26(17)
O24 C23 C21 122.76(16)
O25 C23 C21 112.98(14)
C23 O25 C26 114.78(14)
O25 C26 H26A 111.7(16)
O25 C26 H26B 107.1(18)
H26A C26 H26B 108(2)
O25 C26 H26C 110.2(15)
H26A C26 H26C 105(2)
H26B C26 H26C 115(2)

loop_
_geom_bond_atom_site_label_1
_geom_bond_atom_site_label_2
_geom_bond_distance
C1 C2 1.530(3)
C1 H1A 1.00(3)
C1 H1B 0.97(3)
C1 H1C 1.01(3)
C2 C3 1.549(2)
C2 H2A 1.03(2)
C2 H2B 1.01(2)
C3 C4 1.534(2)
C3 C20 1.545(2)
C3 C19 1.546(2)
C4 C5 1.527(2)
C4 H4A 1.02(2)
C4 H4B 1.01(2)
C5 C6 1.524(3)
C5 H5A 0.98(2)
C5 H5B 1.01(2)
C6 N7 1.478(2)
C6 H6A 1.01(2)
C6 H6B 1.00(2)
N7 C8 1.488(2)
N7 C19 1.491(2)
C8 C9 1.543(3)
C8 H8A 0.96(2)
C8 H8B 1.00(2)
C9 C10 1.494(2)
C9 H9A 1.02(2)
C9 H9B 1.00(2)
C10 C18 1.359(2)
C10 C11 1.434(2)
C11 C12 1.406(2)
C11 C16 1.415(2)
C12 C13 1.381(3)
C12 H12 0.97(2)
C13 C14 1.399(3)
C13 H13 0.98(2)
C14 C15 1.390(3)
C14 H14 1.01(2)
C15 C16 1.393(3)
C15 H15 1.00(2)
C16 N17 1.389(2)
N17 C18 1.386(2)
N17 C21 1.452(2)
C18 C19 1.496(2)
C19 H19 1.04(2)
C20 C21 1.551(2)
C20 H20A 1.00(2)
C20 H20B 1.02(2)
C21 O22 1.400(2)
C21 C23 1.553(2)
O22 H22 0.82(3)
C23 O24 1.193(2)
C23 O25 1.321(2)
O25 C26 1.455(2)
C26 H26A 0.96(3)
C26 H26B 0.97(3)
C26 H26C 0.97(3)

loop_
_geom_torsion_atom_site_label_1
_geom_torsion_atom_site_label_2
_geom_torsion_atom_site_label_3
_geom_torsion_atom_site_label_4
_geom_torsion
C1 C2 C3 C4 47.2(2)
C1 C2 C3 C20 -77.22(19)
C1 C2 C3 C19 168.13(16)
C20 C3 C4 C5 -169.31(14)
C19 C3 C4 C5 -52.13(18)
C2 C3 C4 C5 68.22(18)
C3 C4 C5 C6 57.78(19)
C4 C5 C6 N7 -59.61(18)
C5 C6 N7 C8 179.66(13)
C5 C6 N7 C19 57.65(17)
C6 N7 C8 C9 -60.54(19)
C19 N7 C8 C9 63.19(19)
N7 C8 C9 C10 -35.6(2)
C8 C9 C10 C18 3.2(2)
C8 C9 C10 C11 175.62(17)
C18 C10 C11 C12 179.41(18)
C9 C10 C11 C12 6.2(3)
C18 C10 C11 C16 0.05(19)
C9 C10 C11 C16 -173.19(18)
C16 C11 C12 C13 0.7(2)
C10 C11 C12 C13 -178.62(18)
C11 C12 C13 C14 0.2(3)
C12 C13 C14 C15 -0.5(3)
C13 C14 C15 C16 -0.1(3)
C14 C15 C16 N17 179.32(17)
C14 C15 C16 C11 1.0(3)
C12 C11 C16 N17 -179.96(14)
C10 C11 C16 N17 -0.49(19)
C12 C11 C16 C15 -1.3(3)
C10 C11 C16 C15 178.21(15)
C15 C16 N17 C18 -177.81(18)
C11 C16 N17 C18 0.74(18)
C15 C16 N17 C21 -4.3(3)
C11 C16 N17 C21 174.21(14)
C11 C10 C18 N17 0.42(19)
C9 C10 C18 N17 174.41(15)
C11 C10 C18 C19 -172.70(15)
C9 C10 C18 C19 1.3(3)
C16 N17 C18 C10 -0.74(18)
C21 N17 C18 C10 -174.32(14)
C16 N17 C18 C19 172.50(15)
C21 N17 C18 C19 -1.1(2)
C6 N7 C19 C18 69.78(16)
C8 N7 C19 C18 -53.70(16)
C6 N7 C19 C3 -54.28(18)
C8 N7 C19 C3 -177.77(13)
C10 C18 C19 N7 24.8(2)
N17 C18 C19 N7 -147.47(15)
C10 C18 C19 C3 150.71(17)
N17 C18 C19 C3 -21.5(2)
C4 C3 C19 N7 50.59(17)
C20 C3 C19 N7 171.59(13)
C2 C3 C19 N7 -72.06(17)
C4 C3 C19 C18 -72.19(17)
C20 C3 C19 C18 48.80(17)
C2 C3 C19 C18 165.15(14)
C4 C3 C20 C21 56.55(19)
C19 C3 C20 C21 -62.64(18)
C2 C3 C20 C21 -178.91(14)
C18 N17 C21 O22 115.35(16)
C16 N17 C21 O22 -57.1(2)
C18 N17 C21 C20 -7.5(2)
C16 N17 C21 C20 -179.91(14)
C18 N17 C21 C23 -126.33(16)
C16 N17 C21 C23 61.3(2)
C3 C20 C21 O22 -78.35(18)
C3 C20 C21 N17 40.85(19)
C3 C20 C21 C23 159.65(14)
O22 C21 C23 O24 -14.1(2)
N17 C21 C23 O24 -131.05(19)
C20 C21 C23 O24 110.2(2)
O22 C21 C23 O25 166.02(14)
N17 C21 C23 O25 49.04(18)
C20 C21 C23 O25 -69.69(18)
O24 C23 O25 C26 3.7(3)
C21 C23 O25 C26 -176.41(15)
